data_2218793
loop_
_publ_author_name
'Gowda, B. Thimme'
'Foro, Sabine'
'Sowmya, B. P.'
'Nirmala, P. G.'
'Fuess, Hartmut'

_publ_section_title
;
 2,2,2-Trimethyl-<i>N</i>-(4-methylphenylsulfonyl)acetamide
;
_journal_coeditor_code RK2096
_journal_issue 7
_journal_name_full 'Acta Crystallographica Section E'
_journal_page_first o1274
_journal_paper_doi 10.1107/S1600536808017790
_journal_volume 64
_journal_year 2008
_chemical_formula_iupac 'C12 H17 N O3 S'
_chemical_formula_moiety 'C12 H17 N O3 S'
_chemical_formula_sum 'C12 H17 N O3 S'
_chemical_formula_weight 255.34
_chemical_name_systematic
;
2,2,2-Trimethyl-<i>N</i>-(4-methylphenylsulfonyl)acetamide
;
_space_group_IT_number 2
_symmetry_cell_setting triclinic
_symmetry_space_group_name_Hall '-P 1'
_symmetry_space_group_name_H-M 'P -1'
_atom_sites_solution_hydrogens geom
_atom_sites_solution_primary direct
_atom_sites_solution_secondary difmap
_audit_creation_method SHELXL-97
_cell_angle_alpha 80.210(10)
_cell_angle_beta 78.510(10)
_cell_angle_gamma 88.980(10)
_cell_formula_units_Z 2
_cell_length_a 6.6950(10)
_cell_length_b 8.953(2)
_cell_length_c 12.040(2)
_cell_measurement_reflns_used 1734
_cell_measurement_temperature 299(2)
_cell_measurement_theta_max 27.95
_cell_measurement_theta_min 2.30
_cell_volume 696.8(2)
_computing_cell_refinement 'CrysAlis RED (Oxford Diffraction, 2007)'
_computing_data_collection 'CrysAlis CCD (Oxford Diffraction, 2007)'
_computing_data_reduction 'CrysAlis RED (Oxford Diffraction, 2007)'
_computing_molecular_graphics 'PLATON (Spek, 2003)'
_computing_publication_material 'SHELXS97 (Sheldrick, 2008)'
_computing_structure_refinement 'SHELXL97 (Sheldrick, 2008)'
_computing_structure_solution 'SHELXS97 (Sheldrick, 2008)'
_diffrn_ambient_temperature 299(2)
_diffrn_measured_fraction_theta_full 0.994
_diffrn_measured_fraction_theta_max 0.994
_diffrn_measurement_device_type
;
Oxford Diffraction Xcalibur diffractometer with Sapphire CCD detector
;
_diffrn_measurement_method '\w and \f'
_diffrn_radiation_monochromator Graphite
_diffrn_radiation_source 'Fine--focus sealed tube'
_diffrn_radiation_type MoK\a
_diffrn_radiation_wavelength 0.71073
_diffrn_reflns_av_R_equivalents 0.0230
_diffrn_reflns_av_sigmaI/netI 0.0260
_diffrn_reflns_limit_h_max 8
_diffrn_reflns_limit_h_min -8
_diffrn_reflns_limit_k_max 11
_diffrn_reflns_limit_k_min -11
_diffrn_reflns_limit_l_max 15
_diffrn_reflns_limit_l_min -14
_diffrn_reflns_number 8562
_diffrn_reflns_theta_full 26.37
_diffrn_reflns_theta_max 26.37
_diffrn_reflns_theta_min 2.31
_diffrn_standards_decay_% 0
_exptl_absorpt_coefficient_mu 0.229
_exptl_absorpt_correction_T_max 0.9775
_exptl_absorpt_correction_T_min 0.8941
_exptl_absorpt_correction_type multi-scan
_exptl_absorpt_process_details '(CrysAlis RED; Oxford Diffraction, 2007)'
_exptl_crystal_colour Colourless
_exptl_crystal_density_diffrn 1.217
_exptl_crystal_density_method 'Not measured'
_exptl_crystal_description Plate
_exptl_crystal_F_000 272
_exptl_crystal_size_max 0.50
_exptl_crystal_size_mid 0.32
_exptl_crystal_size_min 0.10
_refine_diff_density_max 0.325
_refine_diff_density_min -0.338
_refine_ls_extinction_method none
_refine_ls_goodness_of_fit_ref 1.018
_refine_ls_hydrogen_treatment mixed
_refine_ls_matrix_type full
_refine_ls_number_parameters 182
_refine_ls_number_reflns 2827
_refine_ls_number_restraints 3
_refine_ls_restrained_S_all 1.020
_refine_ls_R_factor_all 0.0667
_refine_ls_R_factor_gt 0.0433
_refine_ls_shift/su_max 0.038
_refine_ls_shift/su_mean 0.003
_refine_ls_structure_factor_coef Fsqd
_refine_ls_weighting_details 'calc w=1/[\s^2^(Fo^2^)+(0.0808P)^2^+0.1297P] where P=(Fo^2^+2Fc^2^)/3'
_refine_ls_weighting_scheme calc
_refine_ls_wR_factor_gt 0.1208
_refine_ls_wR_factor_ref 0.1416
_reflns_number_gt 1947
_reflns_number_total 2827
_reflns_threshold_expression I>2\s(I)
_cod_data_source_file rk2096.cif
_cod_data_source_block I
_cod_depositor_comments
;
The following automatic conversions were performed:
'_symmetry_cell_setting' value 'Triclinic' changed to 'triclinic'
according to '/home/saulius/struct/CIF-dictionaries/cif_core.dic'
dictionary named 'cif_core.dic' version 2.4.1 from
2010-06-29.

'_atom_sites_solution_hydrogens' value 'Geom' changed to
'geom' according to '/home/saulius/struct/CIF-dictionaries/cif_core.dic'
dictionary named 'cif_core.dic' version 2.4.1 from
2010-06-29.

'_atom_sites_solution_primary' value 'Direct' changed to
'direct' according to '/home/saulius/struct/CIF-dictionaries/cif_core.dic'
dictionary named 'cif_core.dic' version 2.4.1 from
2010-06-29.

'_atom_sites_solution_secondary' value 'Difmap' changed to
'difmap' according to '/home/saulius/struct/CIF-dictionaries/cif_core.dic'
dictionary named 'cif_core.dic' version 2.4.1 from
2010-06-29.

'_refine_ls_matrix_type' value 'Full' changed to 'full'
according to '/home/saulius/struct/CIF-dictionaries/cif_core.dic'
dictionary named 'cif_core.dic' version 2.4.1 from
2010-06-29.

'_refine_ls_weighting_scheme' value 'Calc' changed to 'calc'
according to '/home/saulius/struct/CIF-dictionaries/cif_core.dic'
dictionary named 'cif_core.dic' version 2.4.1 from 2010-06-29.

Automatic conversion script
Id: cif_fix_enum 1527 2010-12-29 10:47:43Z saulius 

The following automatic conversions were performed:

'_symmetry_cell_setting' value 'Triclinic' changed to 'triclinic'
according to /home/saulius/struct/CIF-dictionaries/cif_core.dic
dictionary named 'cif_core.dic' version 2.4.1 from
2010-06-29.

'_atom_sites_solution_hydrogens' value 'Geom' changed to
'geom' according to
/home/saulius/struct/CIF-dictionaries/cif_core.dic dictionary named
'cif_core.dic' version 2.4.1 from
2010-06-29.

'_atom_sites_solution_primary' value 'Direct' changed to
'direct' according to
/home/saulius/struct/CIF-dictionaries/cif_core.dic dictionary named
'cif_core.dic' version 2.4.1 from
2010-06-29.

'_atom_sites_solution_secondary' value 'Difmap' changed
to 'difmap' according to
/home/saulius/struct/CIF-dictionaries/cif_core.dic dictionary named
'cif_core.dic' version 2.4.1 from
2010-06-29.

'_refine_ls_matrix_type' value 'Full' changed to 'full'
according to /home/saulius/struct/CIF-dictionaries/cif_core.dic
dictionary named 'cif_core.dic' version 2.4.1 from
2010-06-29.

'_refine_ls_weighting_scheme' value 'Calc' changed to
'calc' according to
/home/saulius/struct/CIF-dictionaries/cif_core.dic dictionary named
'cif_core.dic' version 2.4.1 from 2010-06-29.

Automatic conversion script
Id: cif_fix_values 1715 2011-07-08 13:25:40Z adriana 
;
_cod_database_code 2218793
_cod_database_fobs_code 2218793

loop_
_symmetry_equiv_pos_as_xyz
'x, y, z'
'-x, -y, -z'

loop_
_atom_site_type_symbol
_atom_site_label
_atom_site_fract_x
_atom_site_fract_y
_atom_site_fract_z
_atom_site_U_iso_or_equiv
_atom_site_adp_type
_atom_site_calc_flag
_atom_site_refinement_flags
_atom_site_occupancy
_atom_site_disorder_assembly
_atom_site_disorder_group
C C1 0.1874(3) 0.8846(2) 0.75440(18) 0.0516(5) Uani d . 1 . .
C C2 0.3230(3) 0.8778(3) 0.65199(19) 0.0594(6) Uani d . 1 . .
H H2 0.4609 0.8988 0.6453 0.071 Uiso calc R 1 . .
C C3 0.2531(4) 0.8401(3) 0.5608(2) 0.0683(6) Uani d . 1 . .
H H3 0.3445 0.8360 0.4923 0.082 Uiso calc R 1 . .
C C4 0.0483(4) 0.8079(3) 0.5687(2) 0.0709(7) Uani d . 1 . .
C C5 -0.0839(4) 0.8185(3) 0.6716(3) 0.0791(8) Uani d . 1 . .
H H5 -0.2221 0.7987 0.6783 0.095 Uiso calc R 1 . .
C C6 -0.0172(3) 0.8569(3) 0.7630(2) 0.0678(6) Uani d . 1 . .
H H6 -0.1093 0.8643 0.8307 0.081 Uiso calc R 1 . .
C C7 0.3855(4) 1.2106(3) 0.7911(2) 0.0639(6) Uani d . 1 A .
C C8 0.3541(4) 1.3752(3) 0.8054(2) 0.0701(7) Uani d D 1 . .
C C9A 0.1437(11) 1.4233(10) 0.7939(9) 0.100(3) Uani d PD 0.50 A 1
H H9A 0.0464 1.3618 0.8524 0.120 Uiso calc PR 0.50 A 1
H H9B 0.1219 1.4113 0.7195 0.120 Uiso calc PR 0.50 A 1
H H9C 0.1274 1.5278 0.8025 0.120 Uiso calc PR 0.50 A 1
C C10A 0.5538(16) 1.4617(14) 0.7800(13) 0.177(7) Uani d PD 0.50 A 1
H H10A 0.6243 1.4556 0.7033 0.213 Uiso calc PR 0.50 A 1
H H10B 0.6360 1.4187 0.8338 0.213 Uiso calc PR 0.50 A 1
H H10C 0.5281 1.5660 0.7867 0.213 Uiso calc PR 0.50 A 1
C C11A 0.3989(18) 1.3949(12) 0.9168(9) 0.196(10) Uani d PD 0.50 A 3
H H11A 0.5374 1.3672 0.9193 0.235 Uiso calc PR 0.50 A 3
H H11B 0.3084 1.3313 0.9777 0.235 Uiso calc PR 0.50 A 3
H H11C 0.3802 1.4989 0.9262 0.235 Uiso calc PR 0.50 A 3
C C9B 0.1959(18) 1.4340(12) 0.7407(9) 0.261(14) Uani d PRD 0.50 A 2
H H9D 0.0703 1.3790 0.7733 0.314 Uiso d PR 0.50 A 2
H H9E 0.2375 1.4234 0.6615 0.314 Uiso d PR 0.50 A 2
H H9F 0.1766 1.5393 0.7460 0.314 Uiso d PR 0.50 A 2
C C10B 0.4889(17) 1.4674(8) 0.6990(9) 0.127(4) Uani d PD 0.50 A 4
H H10D 0.4484 1.4464 0.6310 0.152 Uiso calc PR 0.50 A 4
H H10E 0.6287 1.4400 0.6971 0.152 Uiso calc PR 0.50 A 4
H H10F 0.4742 1.5735 0.7022 0.152 Uiso calc PR 0.50 A 4
C C11B 0.2711(16) 1.3977(11) 0.9308(7) 0.099(3) Uani d PD 0.50 A 2
H H11D 0.3680 1.3606 0.9775 0.119 Uiso calc PR 0.50 A 2
H H11E 0.1444 1.3427 0.9599 0.119 Uiso calc PR 0.50 A 2
H H11F 0.2494 1.5035 0.9328 0.119 Uiso calc PR 0.50 A 2
C C12 -0.0265(5) 0.7606(4) 0.4700(3) 0.1004(10) Uani d . 1 . .
H H12A -0.0457 0.6525 0.4840 0.120 Uiso calc R 1 . .
H H12B 0.0722 0.7904 0.4002 0.120 Uiso calc R 1 . .
H H12C -0.1536 0.8087 0.4627 0.120 Uiso calc R 1 . .
N N1 0.2641(3) 1.1039(2) 0.87314(17) 0.0608(5) Uani d . 1 . .
H H1N 0.171(4) 1.125(3) 0.919(2) 0.073 Uiso d . 1 . .
O O1 0.1327(3) 0.85718(17) 0.97613(13) 0.0685(5) Uani d . 1 . .
O O2 0.4839(2) 0.87466(19) 0.86454(14) 0.0702(5) Uani d . 1 . .
O O3 0.5046(3) 1.1703(2) 0.71397(17) 0.0929(6) Uani d . 1 . .
S S1 0.27716(8) 0.91984(6) 0.87499(4) 0.0559(2) Uani d . 1 A .

loop_
_atom_site_aniso_label
_atom_site_aniso_U_11
_atom_site_aniso_U_22
_atom_site_aniso_U_33
_atom_site_aniso_U_12
_atom_site_aniso_U_13
_atom_site_aniso_U_23
C1 0.0458(11) 0.0419(10) 0.0596(12) 0.0075(8) 0.0015(9) -0.0024(9)
C2 0.0520(12) 0.0601(13) 0.0604(13) 0.0020(10) 0.0012(10) -0.0089(10)
C3 0.0722(16) 0.0665(15) 0.0615(14) 0.0057(12) -0.0020(12) -0.0114(11)
C4 0.0814(17) 0.0575(14) 0.0755(16) 0.0051(12) -0.0248(14) -0.0057(12)
C5 0.0550(14) 0.0894(19) 0.0890(19) 0.0024(13) -0.0138(14) -0.0047(15)
C6 0.0512(13) 0.0781(16) 0.0664(15) 0.0075(11) 0.0001(11) -0.0052(12)
C7 0.0625(14) 0.0571(13) 0.0663(14) -0.0074(11) -0.0023(12) -0.0058(11)
C8 0.0807(17) 0.0509(13) 0.0763(16) -0.0078(12) -0.0163(13) -0.0027(11)
C9A 0.086(4) 0.065(4) 0.154(8) 0.005(3) -0.031(5) -0.022(4)
C10A 0.134(8) 0.151(9) 0.228(14) -0.094(7) 0.083(9) -0.110(10)
C11A 0.37(3) 0.084(6) 0.205(15) 0.025(12) -0.223(19) -0.044(8)
C9B 0.51(3) 0.132(10) 0.268(18) 0.156(15) -0.32(2) -0.113(11)
C10B 0.138(8) 0.044(3) 0.164(9) -0.010(4) 0.031(7) 0.006(4)
C11B 0.152(8) 0.055(4) 0.091(5) -0.010(4) -0.010(5) -0.023(4)
C12 0.124(3) 0.088(2) 0.099(2) 0.0007(19) -0.048(2) -0.0169(17)
N1 0.0642(12) 0.0479(10) 0.0605(11) 0.0012(8) 0.0108(9) -0.0086(8)
O1 0.0794(11) 0.0538(9) 0.0583(9) 0.0055(8) 0.0097(8) 0.0015(7)
O2 0.0580(10) 0.0762(11) 0.0751(11) 0.0184(8) -0.0113(8) -0.0134(8)
O3 0.0956(14) 0.0753(12) 0.0865(13) -0.0155(10) 0.0340(11) -0.0132(10)
S1 0.0568(4) 0.0479(3) 0.0556(3) 0.0077(2) 0.0021(2) -0.0040(2)

loop_
_atom_type_symbol
_atom_type_description
_atom_type_scat_dispersion_real
_atom_type_scat_dispersion_imag
_atom_type_scat_source
C C 0.0033 0.0016 'International Tables Vol C Tables 4.2.6.8 and 6.1.1.4'
H H 0.0000 0.0000 'International Tables Vol C Tables 4.2.6.8 and 6.1.1.4'
N N 0.0061 0.0033 'International Tables Vol C Tables 4.2.6.8 and 6.1.1.4'
O O 0.0106 0.0060 'International Tables Vol C Tables 4.2.6.8 and 6.1.1.4'
S S 0.1246 0.1234 'International Tables Vol C Tables 4.2.6.8 and 6.1.1.4'

loop_
_geom_angle_atom_site_label_1
_geom_angle_atom_site_label_2
_geom_angle_atom_site_label_3
_geom_angle
C6 C1 C2 119.9(2)
C6 C1 S1 119.81(17)
C2 C1 S1 120.19(17)
C3 C2 C1 119.7(2)
C3 C2 H2 120.1
C1 C2 H2 120.1
C2 C3 C4 121.2(2)
C2 C3 H3 119.4
C4 C3 H3 119.4
C3 C4 C5 117.6(2)
C3 C4 C12 121.0(3)
C5 C4 C12 121.3(3)
C6 C5 C4 122.0(2)
C6 C5 H5 119.0
C4 C5 H5 119.0
C5 C6 C1 119.5(2)
C5 C6 H6 120.3
C1 C6 H6 120.3
O3 C7 N1 119.9(2)
O3 C7 C8 123.8(2)
N1 C7 C8 116.3(2)
C9B C8 C11A 133.9(8)
C9B C8 C9A 25.6(7)
C11A C8 C9A 112.1(6)
C9B C8 C10A 118.0(9)
C11A C8 C10A 73.2(8)
C9A C8 C10A 132.1(7)
C9B C8 C7 106.9(4)
C11A C8 C7 109.0(4)
C9A C8 C7 110.8(4)
C10A C8 C7 111.7(5)
C9B C8 C10B 80.5(7)
C11A C8 C10B 115.8(8)
C9A C8 C10B 103.5(6)
C10A C8 C10B 44.0(6)
C7 C8 C10B 105.3(4)
C9B C8 C11B 105.6(7)
C11A C8 C11B 32.2(6)
C9A C8 C11B 81.3(6)
C10A C8 C11B 100.5(6)
C7 C8 C11B 114.1(4)
C10B C8 C11B 135.7(5)
C8 C9A H9A 109.5
C8 C9A H9B 109.5
H9A C9A H9B 109.5
C8 C9A H9C 109.5
H9A C9A H9C 109.5
H9B C9A H9C 109.5
C8 C9A H9D 125.1
H9A C9A H9D 64.0
H9B C9A H9D 45.5
H9C C9A H9D 124.4
C8 C9A H9F 99.8
H9A C9A H9F 143.6
H9B C9A H9F 79.1
H9C C9A H9F 38.1
H9D C9A H9F 115.2
C8 C10A H10A 109.5
C8 C10A H10B 109.5
H10A C10A H10B 109.5
C8 C10A H10C 109.5
H10A C10A H10C 109.5
H10B C10A H10C 109.5
C8 C11A H11A 109.5
C8 C11A H11B 109.5
H11A C11A H11B 109.5
C8 C11A H11C 109.5
H11A C11A H11C 109.5
H11B C11A H11C 109.5
C8 C9B H9D 109.6
C8 C9B H9E 110.1
H9D C9B H9E 109.5
C8 C9B H9F 108.6
H9D C9B H9F 109.5
H9E C9B H9F 109.5
C8 C10B H10D 109.5
C8 C10B H10E 109.5
H10D C10B H10E 109.5
C8 C10B H10F 109.5
H10D C10B H10F 109.5
H10E C10B H10F 109.5
C8 C11B H11D 109.5
C8 C11B H11E 109.5
H11D C11B H11E 109.5
C8 C11B H11F 109.5
H11D C11B H11F 109.5
H11E C11B H11F 109.5
C4 C12 H12A 109.5
C4 C12 H12B 109.5
H12A C12 H12B 109.5
C4 C12 H12C 109.5
H12A C12 H12C 109.5
H12B C12 H12C 109.5
C7 N1 S1 124.02(17)
C7 N1 H1N 124.0(19)
S1 N1 H1N 111.5(19)
O2 S1 O1 118.88(10)
O2 S1 N1 109.50(10)
O1 S1 N1 103.95(9)
O2 S1 C1 108.79(10)
O1 S1 C1 108.34(10)
N1 S1 C1 106.71(10)

loop_
_geom_bond_atom_site_label_1
_geom_bond_atom_site_label_2
_geom_bond_distance
C1 C6 1.377(3)
C1 C2 1.388(3)
C1 S1 1.755(2)
C2 C3 1.370(3)
C2 H2 0.9300
C3 C4 1.387(4)
C3 H3 0.9300
C4 C5 1.388(4)
C4 C12 1.503(4)
C5 C6 1.363(4)
C5 H5 0.9300
C6 H6 0.9300
C7 O3 1.199(3)
C7 N1 1.391(3)
C7 C8 1.519(3)
C8 C9B 1.474(8)
C8 C11A 1.471(8)
C8 C9A 1.492(7)
C8 C10A 1.508(8)
C8 C10B 1.530(7)
C8 C11B 1.548(8)
C9A H9A 0.9600
C9A H9B 0.9600
C9A H9C 0.9600
C10A H10A 0.9600
C10A H10B 0.9600
C10A H10C 0.9600
C11A H11A 0.9600
C11A H11B 0.9600
C11A H11C 0.9600
C9B H9D 0.9600
C9B H9E 0.9600
C9B H9F 0.9600
C10B H10D 0.9600
C10B H10E 0.9600
C10B H10F 0.9600
C11B H11D 0.9600
C11B H11E 0.9600
C11B H11F 0.9600
C12 H12A 0.9600
C12 H12B 0.9600
C12 H12C 0.9600
N1 S1 1.645(2)
N1 H1N 0.79(3)
O1 S1 1.4322(15)
O2 S1 1.4226(16)

loop_
_geom_hbond_atom_site_label_D
_geom_hbond_atom_site_label_H
_geom_hbond_atom_site_label_A
_geom_hbond_site_symmetry_A
_geom_hbond_distance_DH
_geom_hbond_distance_HA
_geom_hbond_distance_DA
_geom_hbond_angle_DHA
N1 H1N O1 2_577 0.79(3) 2.19(3) 2.955(2) 164(3)

loop_
_geom_torsion_atom_site_label_1
_geom_torsion_atom_site_label_2
_geom_torsion_atom_site_label_3
_geom_torsion_atom_site_label_4
_geom_torsion
C6 C1 C2 C3 -1.5(3)
S1 C1 C2 C3 175.60(17)
C1 C2 C3 C4 -0.2(4)
C2 C3 C4 C5 1.3(4)
C2 C3 C4 C12 -177.6(2)
C3 C4 C5 C6 -0.9(4)
C12 C4 C5 C6 178.0(2)
C4 C5 C6 C1 -0.8(4)
C2 C1 C6 C5 2.0(3)
S1 C1 C6 C5 -175.16(18)
O3 C7 C8 C9B 88.9(6)
N1 C7 C8 C9B -90.1(6)
O3 C7 C8 C11A -120.5(6)
N1 C7 C8 C11A 60.5(6)
O3 C7 C8 C9A 115.7(5)
N1 C7 C8 C9A -63.3(5)
O3 C7 C8 C10A -41.6(8)
N1 C7 C8 C10A 139.4(7)
O3 C7 C8 C10B 4.5(6)
N1 C7 C8 C10B -174.6(5)
O3 C7 C8 C11B -154.7(5)
N1 C7 C8 C11B 26.3(5)
O3 C7 N1 S1 2.2(4)
C8 C7 N1 S1 -178.70(17)
C7 N1 S1 O2 49.4(2)
C7 N1 S1 O1 177.46(19)
C7 N1 S1 C1 -68.1(2)
C6 C1 S1 O2 152.78(18)
C2 C1 S1 O2 -24.3(2)
C6 C1 S1 O1 22.2(2)
C2 C1 S1 O1 -154.90(17)
C6 C1 S1 N1 -89.16(19)
C2 C1 S1 N1 93.72(18)
